data_7047193
loop_
_publ_author_name
'Gao, Feng'
'Zhang, Yi-Quan'
'Sun, Wang'
'Liu, Huan'
'Chen, Xiaoyu'

_publ_section_title
;
 Syntheses, structures and magnetic properties of macrocyclic Schiff
 base-supported homodinuclear lanthanide complexes.
;
_journal_issue 33
_journal_name_full 'Dalton transactions (Cambridge, England : 2003)'
_journal_page_first 11696
_journal_page_last 11704
_journal_paper_doi 10.1039/c8dt02243g
_journal_volume 47
_journal_year 2018
_chemical_formula_sum 'C44 H54 Gd2 N4 O10'
_chemical_formula_weight 1113.41
_space_group_crystal_system monoclinic
_space_group_IT_number 14
_space_group_name_Hall '-P 2yn'
_space_group_name_H-M_alt 'P 1 21/n 1'
_symmetry_space_group_name_Hall '-P 2yn'
_symmetry_space_group_name_H-M 'P 1 21/n 1'
_atom_sites_solution_hydrogens geom
_audit_creation_method SHELXL-2016/6
_audit_update_record
;
2018-04-26 deposited with the CCDC.
2018-07-31 downloaded from the CCDC.
;
_cell_angle_alpha 90
_cell_angle_beta 109.464(2)
_cell_angle_gamma 90
_cell_formula_units_Z 2
_cell_length_a 11.576(2)
_cell_length_b 14.673(3)
_cell_length_c 15.396(3)
_cell_measurement_reflns_used 5701
_cell_measurement_temperature 296(2)
_cell_measurement_theta_max 27.19
_cell_measurement_theta_min 2.33
_cell_volume 2465.6(8)
_computing_cell_refinement 'Bruker SMART'
_computing_data_collection 'Bruker SMART'
_computing_data_reduction 'Bruker SAINT'
_computing_molecular_graphics 'Bruker SHELXTL'
_computing_publication_material 'Bruker SHELXTL'
_computing_structure_refinement 'SHELXL-2016/6 (Sheldrick, 2016)'
_computing_structure_solution 'Bruker SHELXTL'
_diffrn_ambient_temperature 296(2)
_diffrn_measured_fraction_theta_full 0.994
_diffrn_measured_fraction_theta_max 0.992
_diffrn_measurement_device_type 'CCD area detector'
_diffrn_measurement_method 'phi and omega scans'
_diffrn_radiation_type MoK\a
_diffrn_radiation_wavelength 0.71073
_diffrn_reflns_av_R_equivalents 0.0414
_diffrn_reflns_av_unetI/netI 0.0462
_diffrn_reflns_Laue_measured_fraction_full 0.994
_diffrn_reflns_Laue_measured_fraction_max 0.992
_diffrn_reflns_limit_h_max 14
_diffrn_reflns_limit_h_min -13
_diffrn_reflns_limit_k_max 17
_diffrn_reflns_limit_k_min -18
_diffrn_reflns_limit_l_max 19
_diffrn_reflns_limit_l_min -18
_diffrn_reflns_number 13465
_diffrn_reflns_point_group_measured_fraction_full 0.994
_diffrn_reflns_point_group_measured_fraction_max 0.992
_diffrn_reflns_theta_full 25.242
_diffrn_reflns_theta_max 26.372
_diffrn_reflns_theta_min 1.973
_exptl_absorpt_coefficient_mu 2.721
_exptl_absorpt_correction_T_max 0.5495
_exptl_absorpt_correction_T_min 0.5163
_exptl_absorpt_correction_type multi-scan
_exptl_absorpt_process_details SADABS
_exptl_crystal_colour yellow
_exptl_crystal_density_diffrn 1.500
_exptl_crystal_description block
_exptl_crystal_F_000 1108
_exptl_crystal_size_max 0.280
_exptl_crystal_size_mid 0.260
_exptl_crystal_size_min 0.250
_refine_diff_density_max 1.666
_refine_diff_density_min -1.150
_refine_diff_density_rms 0.100
_refine_ls_extinction_method none
_refine_ls_goodness_of_fit_ref 1.015
_refine_ls_hydrogen_treatment constr
_refine_ls_matrix_type full
_refine_ls_number_parameters 276
_refine_ls_number_reflns 5013
_refine_ls_number_restraints 0
_refine_ls_restrained_S_all 1.015
_refine_ls_R_factor_all 0.0461
_refine_ls_R_factor_gt 0.0356
_refine_ls_shift/su_max 0.000
_refine_ls_shift/su_mean 0.000
_refine_ls_structure_factor_coef Fsqd
_refine_ls_weighting_details 'w=1/[\s^2^(Fo^2^)+(0.0509P)^2^] where P=(Fo^2^+2Fc^2^)/3'
_refine_ls_weighting_scheme calc
_refine_ls_wR_factor_gt 0.0875
_refine_ls_wR_factor_ref 0.0926
_reflns_Friedel_coverage 0.000
_reflns_number_gt 4036
_reflns_number_total 5013
_reflns_threshold_expression 'I > 2\s(I)'
_cod_data_source_file c8dt02243g2.cif
_cod_data_source_block 5
_cod_depositor_comments 'Adding full bibliography for 7047191--7047195.cif.'
_cod_database_code 7047193
_shelx_shelxl_version_number 2016/6
_shelx_space_group_comment
;
The symmetry employed for this shelxl refinement is uniquely defined
by the following loop, which should always be used as a source of
symmetry information in preference to the above space-group names.
They are only intended as comments.
;
_shelx_estimated_absorpt_t_min 0.516
_shelx_estimated_absorpt_t_max 0.549

loop_
_space_group_symop_operation_xyz
'x, y, z'
'-x+1/2, y+1/2, -z+1/2'
'-x, -y, -z'
'x-1/2, -y-1/2, z-1/2'

loop_
_atom_site_label
_atom_site_type_symbol
_atom_site_fract_x
_atom_site_fract_y
_atom_site_fract_z
_atom_site_U_iso_or_equiv
_atom_site_adp_type
_atom_site_occupancy
_atom_site_site_symmetry_order
_atom_site_calc_flag
_atom_site_refinement_flags_posn
_atom_site_refinement_flags_adp
C1 C 0.2133(4) -0.0714(3) 0.0074(3) 0.0484(9) Uani 1 1 d . .
C2 C 0.2713(4) -0.1389(3) 0.0723(3) 0.0548(10) Uani 1 1 d . .
C3 C 0.3811(4) -0.1791(3) 0.0706(4) 0.0672(13) Uani 1 1 d . .
H3 H 0.415708 -0.226026 0.111603 0.081 Uiso 1 1 calc R U
C4 C 0.4391(4) -0.1509(4) 0.0100(4) 0.0711(14) Uani 1 1 d . .
C5 C 0.3846(4) -0.0826(4) -0.0503(4) 0.0700(13) Uani 1 1 d . .
H5 H 0.424419 -0.060649 -0.089481 0.084 Uiso 1 1 calc R U
C6 C 0.2713(4) -0.0441(3) -0.0558(3) 0.0579(11) Uani 1 1 d . .
C7 C 0.2229(4) -0.1729(3) 0.1424(3) 0.0589(11) Uani 1 1 d . .
H7 H 0.253501 -0.228613 0.168867 0.071 Uiso 1 1 calc R U
C8 C 0.1196(6) -0.1825(3) 0.2483(3) 0.0736(14) Uani 1 1 d . .
H8A H 0.155922 -0.147895 0.304468 0.088 Uiso 1 1 calc R U
H8B H 0.158683 -0.241828 0.256686 0.088 Uiso 1 1 calc R U
C9 C -0.0165(6) -0.1949(3) 0.2321(4) 0.0786(16) Uani 1 1 d . .
H9A H -0.054887 -0.217870 0.170021 0.094 Uiso 1 1 calc R U
H9B H -0.025723 -0.241137 0.274235 0.094 Uiso 1 1 calc R U
C10 C -0.0845(5) -0.1117(3) 0.2434(3) 0.0705(14) Uani 1 1 d . .
H10A H -0.161950 -0.130112 0.249426 0.085 Uiso 1 1 calc R U
H10B H -0.037408 -0.081003 0.299934 0.085 Uiso 1 1 calc R U
C11 C -0.2201(5) -0.0217(3) 0.1292(3) 0.0615(12) Uani 1 1 d . .
H11 H -0.275705 -0.049124 0.152923 0.074 Uiso 1 1 calc R U
C12 C 0.5571(5) -0.1968(5) 0.0096(5) 0.101(2) Uani 1 1 d . .
H12A H 0.602050 -0.155745 -0.015809 0.152 Uiso 1 1 calc R U
H12B H 0.537492 -0.251057 -0.027280 0.152 Uiso 1 1 calc R U
H12C H 0.605971 -0.212408 0.071454 0.152 Uiso 1 1 calc R U
C13 C 0.4955(5) 0.0311(4) 0.2683(4) 0.0809(16) Uani 1 1 d . .
H13A H 0.503289 -0.020957 0.232877 0.121 Uiso 1 1 calc R U
H13B H 0.549825 0.024585 0.330537 0.121 Uiso 1 1 calc R U
H13C H 0.516373 0.085275 0.241779 0.121 Uiso 1 1 calc R U
C14 C 0.3652(4) 0.0381(3) 0.2677(4) 0.0559(11) Uani 1 1 d . .
C15 C 0.3438(5) 0.0417(3) 0.3510(4) 0.0643(13) Uani 1 1 d . .
H15 H 0.411501 0.041958 0.404625 0.077 Uiso 1 1 calc R U
C16 C 0.2282(5) 0.0450(3) 0.3602(3) 0.0542(11) Uani 1 1 d . .
C17 C 0.2151(6) 0.0527(4) 0.4552(4) 0.0820(16) Uani 1 1 d . .
H17A H 0.154131 0.010445 0.459771 0.123 Uiso 1 1 calc R U
H17B H 0.190868 0.113601 0.464044 0.123 Uiso 1 1 calc R U
H17C H 0.292193 0.038947 0.501529 0.123 Uiso 1 1 calc R U
C18 C -0.1590(5) 0.2845(4) 0.1727(4) 0.0818(16) Uani 1 1 d . .
H18A H -0.139472 0.280032 0.238239 0.123 Uiso 1 1 calc R U
H18B H -0.236731 0.255999 0.142528 0.123 Uiso 1 1 calc R U
H18C H -0.163213 0.347586 0.155220 0.123 Uiso 1 1 calc R U
C19 C -0.0608(4) 0.2373(3) 0.1445(3) 0.0552(10) Uani 1 1 d . .
C20 C -0.0008(5) 0.2847(3) 0.0947(4) 0.0664(12) Uani 1 1 d . .
H20 H -0.021140 0.345846 0.082639 0.080 Uiso 1 1 calc R U
C21 C 0.0875(4) 0.2491(3) 0.0609(3) 0.0516(10) Uani 1 1 d . .
C22 C 0.1468(5) 0.3106(3) 0.0108(3) 0.0659(12) Uani 1 1 d . .
H22A H 0.213338 0.279058 -0.000164 0.099 Uiso 1 1 calc R U
H22B H 0.177521 0.363903 0.047297 0.099 Uiso 1 1 calc R U
H22C H 0.087692 0.328248 -0.047031 0.099 Uiso 1 1 calc R U
Gd1 Gd 0.06897(2) 0.03352(2) 0.13101(2) 0.04297(9) Uani 1 1 d . .
N1 N 0.1435(4) -0.1351(2) 0.1716(2) 0.0552(9) Uani 1 1 d . .
N2 N -0.1087(4) -0.0465(2) 0.1653(3) 0.0559(9) Uani 1 1 d . .
O1 O 0.1065(3) -0.03521(16) 0.00456(19) 0.0472(6) Uani 1 1 d . .
O2 O 0.2845(3) 0.04182(19) 0.1894(2) 0.0585(8) Uani 1 1 d . .
O3 O 0.1280(3) 0.04089(19) 0.2929(2) 0.0606(8) Uani 1 1 d . .
O4 O -0.0419(3) 0.1550(2) 0.16777(19) 0.0557(7) Uani 1 1 d . .
O5 O 0.1209(3) 0.1671(2) 0.0694(2) 0.0609(8) Uani 1 1 d . .

loop_
_atom_site_aniso_label
_atom_site_aniso_U_11
_atom_site_aniso_U_22
_atom_site_aniso_U_33
_atom_site_aniso_U_23
_atom_site_aniso_U_13
_atom_site_aniso_U_12
C1 0.047(2) 0.047(2) 0.050(2) -0.0099(19) 0.0132(18) -0.0002(18)
C2 0.057(3) 0.050(2) 0.055(2) -0.0066(19) 0.015(2) 0.0070(19)
C3 0.059(3) 0.057(3) 0.077(3) -0.010(2) 0.010(2) 0.011(2)
C4 0.050(3) 0.084(4) 0.079(3) -0.023(3) 0.022(3) 0.006(2)
C5 0.051(3) 0.092(4) 0.072(3) -0.016(3) 0.028(2) -0.008(3)
C6 0.050(3) 0.066(3) 0.062(3) -0.012(2) 0.024(2) -0.004(2)
C7 0.067(3) 0.042(2) 0.059(3) 0.000(2) 0.010(2) 0.010(2)
C8 0.107(4) 0.055(3) 0.060(3) 0.015(2) 0.030(3) 0.010(3)
C9 0.119(5) 0.060(3) 0.063(3) 0.012(2) 0.038(3) -0.012(3)
C10 0.086(4) 0.078(3) 0.059(3) 0.013(2) 0.038(3) -0.017(3)
C11 0.059(3) 0.072(3) 0.061(3) -0.003(2) 0.031(2) -0.013(2)
C12 0.057(3) 0.127(6) 0.120(5) -0.026(4) 0.030(3) 0.018(3)
C13 0.059(3) 0.093(4) 0.087(4) 0.006(3) 0.021(3) 0.005(3)
C14 0.053(3) 0.045(2) 0.067(3) 0.000(2) 0.017(2) -0.0019(19)
C15 0.054(3) 0.074(3) 0.056(3) -0.001(2) 0.007(2) -0.003(2)
C16 0.074(3) 0.042(2) 0.043(2) -0.0034(17) 0.016(2) 0.002(2)
C17 0.098(4) 0.094(4) 0.052(3) -0.007(3) 0.023(3) 0.003(3)
C18 0.083(4) 0.068(3) 0.112(4) -0.002(3) 0.056(4) 0.018(3)
C19 0.054(3) 0.051(3) 0.063(3) -0.006(2) 0.023(2) 0.007(2)
C20 0.073(3) 0.043(2) 0.090(3) 0.010(2) 0.036(3) 0.008(2)
C21 0.051(2) 0.050(2) 0.053(2) 0.0023(19) 0.016(2) -0.0001(19)
C22 0.079(3) 0.055(3) 0.069(3) 0.005(2) 0.030(3) -0.007(2)
Gd1 0.04832(14) 0.04301(13) 0.04032(13) 0.00182(8) 0.01842(9) 0.00151(8)
N1 0.070(2) 0.0474(19) 0.0478(19) 0.0078(15) 0.0194(18) 0.0044(17)
N2 0.063(3) 0.059(2) 0.052(2) 0.0015(16) 0.0261(19) -0.0095(18)
O1 0.0510(16) 0.0507(16) 0.0434(15) 0.0016(11) 0.0201(13) 0.0081(12)
O2 0.0534(19) 0.067(2) 0.0565(19) 0.0011(14) 0.0199(15) -0.0005(14)
O3 0.061(2) 0.074(2) 0.0474(17) -0.0001(14) 0.0186(15) 0.0019(15)
O4 0.0623(19) 0.0499(17) 0.0639(18) 0.0007(14) 0.0330(16) 0.0040(14)
O5 0.065(2) 0.0514(18) 0.075(2) 0.0082(15) 0.0351(17) 0.0084(15)

loop_
_atom_type_symbol
_atom_type_description
_atom_type_scat_dispersion_real
_atom_type_scat_dispersion_imag
_atom_type_scat_source
C C 0.0033 0.0016 'International Tables Vol C Tables 4.2.6.8 and 6.1.1.4'
H H 0.0000 0.0000 'International Tables Vol C Tables 4.2.6.8 and 6.1.1.4'
N N 0.0061 0.0033 'International Tables Vol C Tables 4.2.6.8 and 6.1.1.4'
O O 0.0106 0.0060 'International Tables Vol C Tables 4.2.6.8 and 6.1.1.4'
Gd Gd -0.1653 3.9035 'International Tables Vol C Tables 4.2.6.8 and 6.1.1.4'

loop_
_geom_angle_atom_site_label_1
_geom_angle_atom_site_label_2
_geom_angle_atom_site_label_3
_geom_angle
_geom_angle_site_symmetry_1
_geom_angle_site_symmetry_3
O1 C1 C2 121.4(4) . .
O1 C1 C6 120.8(4) . .
C2 C1 C6 117.7(4) . .
C1 C2 C3 120.1(4) . .
C1 C2 C7 123.7(4) . .
C3 C2 C7 116.2(4) . .
C4 C3 C2 122.1(5) . .
C4 C3 H3 119.0 . .
C2 C3 H3 119.0 . .
C5 C4 C3 117.4(5) . .
C5 C4 C12 122.0(6) . .
C3 C4 C12 120.6(6) . .
C4 C5 C6 123.0(5) . .
C4 C5 H5 118.5 . .
C6 C5 H5 118.5 . .
C5 C6 C1 119.5(5) . .
C5 C6 C11 116.3(5) . 3
C1 C6 C11 124.1(4) . 3
N1 C7 C2 127.7(4) . .
N1 C7 H7 116.1 . .
C2 C7 H7 116.1 . .
N1 C8 C9 112.7(4) . .
N1 C8 H8A 109.1 . .
C9 C8 H8A 109.1 . .
N1 C8 H8B 109.1 . .
C9 C8 H8B 109.1 . .
H8A C8 H8B 107.8 . .
C10 C9 C8 116.2(4) . .
C10 C9 H9A 108.2 . .
C8 C9 H9A 108.2 . .
C10 C9 H9B 108.2 . .
C8 C9 H9B 108.2 . .
H9A C9 H9B 107.4 . .
N2 C10 C9 113.3(4) . .
N2 C10 H10A 108.9 . .
C9 C10 H10A 108.9 . .
N2 C10 H10B 108.9 . .
C9 C10 H10B 108.9 . .
H10A C10 H10B 107.7 . .
N2 C11 C6 128.2(4) . 3
N2 C11 H11 115.9 . .
C6 C11 H11 115.9 3 .
C4 C12 H12A 109.5 . .
C4 C12 H12B 109.5 . .
H12A C12 H12B 109.5 . .
C4 C12 H12C 109.5 . .
H12A C12 H12C 109.5 . .
H12B C12 H12C 109.5 . .
C14 C13 H13A 109.5 . .
C14 C13 H13B 109.5 . .
H13A C13 H13B 109.5 . .
C14 C13 H13C 109.5 . .
H13A C13 H13C 109.5 . .
H13B C13 H13C 109.5 . .
O2 C14 C15 125.5(5) . .
O2 C14 C13 115.5(5) . .
C15 C14 C13 118.9(5) . .
C14 C15 C16 124.7(5) . .
C14 C15 H15 117.6 . .
C16 C15 H15 117.6 . .
O3 C16 C15 124.1(4) . .
O3 C16 C17 115.5(5) . .
C15 C16 C17 120.4(5) . .
C16 C17 H17A 109.5 . .
C16 C17 H17B 109.5 . .
H17A C17 H17B 109.5 . .
C16 C17 H17C 109.5 . .
H17A C17 H17C 109.5 . .
H17B C17 H17C 109.5 . .
C19 C18 H18A 109.5 . .
C19 C18 H18B 109.5 . .
H18A C18 H18B 109.5 . .
C19 C18 H18C 109.5 . .
H18A C18 H18C 109.5 . .
H18B C18 H18C 109.5 . .
O4 C19 C20 124.8(4) . .
O4 C19 C18 115.7(4) . .
C20 C19 C18 119.5(4) . .
C19 C20 C21 125.8(4) . .
C19 C20 H20 117.1 . .
C21 C20 H20 117.1 . .
O5 C21 C20 124.0(4) . .
O5 C21 C22 116.9(4) . .
C20 C21 C22 119.1(4) . .
C21 C22 H22A 109.5 . .
C21 C22 H22B 109.5 . .
H22A C22 H22B 109.5 . .
C21 C22 H22C 109.5 . .
H22A C22 H22C 109.5 . .
H22B C22 H22C 109.5 . .
O5 Gd1 O3 111.54(11) . .
O5 Gd1 O2 74.27(10) . .
O3 Gd1 O2 72.40(11) . .
O5 Gd1 O1 83.12(9) . .
O3 Gd1 O1 145.54(10) . .
O2 Gd1 O1 82.75(11) . .
O5 Gd1 O4 72.55(10) . .
O3 Gd1 O4 72.69(10) . .
O2 Gd1 O4 117.27(10) . .
O1 Gd1 O4 141.39(9) . .
O5 Gd1 O1 83.98(10) . 3
O3 Gd1 O1 142.12(11) . 3
O2 Gd1 O1 145.09(10) . 3
O1 Gd1 O1 67.56(11) . 3
O4 Gd1 O1 80.21(9) . 3
O5 Gd1 N2 142.80(11) . .
O3 Gd1 N2 76.91(12) . .
O2 Gd1 N2 139.74(11) . .
O1 Gd1 N2 110.75(11) . .
O4 Gd1 N2 76.18(10) . .
O1 Gd1 N2 71.18(11) 3 .
O5 Gd1 N1 140.94(11) . .
O3 Gd1 N1 80.51(10) . .
O2 Gd1 N1 74.68(11) . .
O1 Gd1 N1 69.96(10) . .
O4 Gd1 N1 144.30(10) . .
O1 Gd1 N1 109.60(10) 3 .
N2 Gd1 N1 75.09(12) . .
O5 Gd1 Gd1 82.24(8) . 3
O3 Gd1 Gd1 166.10(8) . 3
O2 Gd1 Gd1 114.83(8) . 3
O1 Gd1 Gd1 33.95(7) . 3
O4 Gd1 Gd1 111.42(7) . 3
O1 Gd1 Gd1 33.61(6) 3 3
N2 Gd1 Gd1 90.99(8) . 3
N1 Gd1 Gd1 89.85(8) . 3
C7 N1 C8 115.3(4) . .
C7 N1 Gd1 122.9(3) . .
C8 N1 Gd1 120.0(3) . .
C11 N2 C10 115.2(4) . .
C11 N2 Gd1 122.8(3) . .
C10 N2 Gd1 120.7(3) . .
C1 O1 Gd1 124.6(2) . .
C1 O1 Gd1 123.0(2) . 3
Gd1 O1 Gd1 112.44(11) . 3
C14 O2 Gd1 135.9(3) . .
C16 O3 Gd1 136.6(3) . .
C19 O4 Gd1 135.2(3) . .
C21 O5 Gd1 137.0(3) . .

loop_
_geom_bond_atom_site_label_1
_geom_bond_atom_site_label_2
_geom_bond_distance
_geom_bond_site_symmetry_2
C1 O1 1.333(5) .
C1 C2 1.407(6) .
C1 C6 1.411(6) .
C2 C3 1.410(6) .
C2 C7 1.460(6) .
C3 C4 1.381(7) .
C3 H3 0.9300 .
C4 C5 1.370(8) .
C4 C12 1.525(7) .
C5 C6 1.404(7) .
C5 H5 0.9300 .
C6 C11 1.454(7) 3
C7 N1 1.276(6) .
C7 H7 0.9300 .
C8 N1 1.473(6) .
C8 C9 1.521(8) .
C8 H8A 0.9700 .
C8 H8B 0.9700 .
C9 C10 1.493(7) .
C9 H9A 0.9700 .
C9 H9B 0.9700 .
C10 N2 1.489(6) .
C10 H10A 0.9700 .
C10 H10B 0.9700 .
C11 N2 1.276(6) .
C11 H11 0.9300 .
C12 H12A 0.9600 .
C12 H12B 0.9600 .
C12 H12C 0.9600 .
C13 C14 1.509(7) .
C13 H13A 0.9600 .
C13 H13B 0.9600 .
C13 H13C 0.9600 .
C14 O2 1.256(6) .
C14 C15 1.386(7) .
C15 C16 1.393(7) .
C15 H15 0.9300 .
C16 O3 1.274(5) .
C16 C17 1.523(7) .
C17 H17A 0.9600 .
C17 H17B 0.9600 .
C17 H17C 0.9600 .
C18 C19 1.515(6) .
C18 H18A 0.9600 .
C18 H18B 0.9600 .
C18 H18C 0.9600 .
C19 O4 1.257(5) .
C19 C20 1.382(6) .
C20 C21 1.393(6) .
C20 H20 0.9300 .
C21 O5 1.258(5) .
C21 C22 1.495(6) .
C22 H22A 0.9600 .
C22 H22B 0.9600 .
C22 H22C 0.9600 .
Gd1 O5 2.342(3) .
Gd1 O3 2.357(3) .
Gd1 O2 2.357(3) .
Gd1 O1 2.358(3) .
Gd1 O4 2.373(3) .
Gd1 O1 2.379(3) 3
Gd1 N2 2.571(4) .
Gd1 N1 2.627(3) .
Gd1 Gd1 3.9368(8) 3
